data_7220060
loop_
_publ_author_name
'Wu, Hui'
'Tang, Wan Si'
'Zhou, Wei'
'Stavila, Vitalie'
'Rush, John J.'
'Udovic, Terrence J.'

_publ_section_title
;
 The structure of monoclinic Na2B10H10: a combined diffraction,
 spectroscopy, and theoretical approach
;
_journal_issue 18
_journal_name_full CrystEngComm
_journal_page_first 3533
_journal_paper_doi 10.1039/C5CE00369E
_journal_volume 17
_journal_year 2015
_chemical_formula_sum 'B10 D10 Na2'
_chemical_formula_weight 174.22
_space_group_IT_number 14
_symmetry_cell_setting monoclinic
_symmetry_space_group_name_Hall '-P 2ybc'
_symmetry_space_group_name_H-M 'P 1 21/c 1'
_audit_creation_date 2014-12-10T10:40
_audit_creation_method 'from EXP file using GSAS2CIF'
_cell_angle_alpha 90.0
_cell_angle_beta 120.203(4)
_cell_angle_gamma 90.0
_cell_formula_units_Z 4
_cell_length_a 6.6535(5)
_cell_length_b 12.9636(10)
_cell_length_c 11.8510(9)
_cell_measurement_temperature 2.5
_cell_volume 883.42(12)
_computing_structure_refinement GSAS
_diffrn_ambient_temperature 2.5
_diffrn_radiation_probe neutron
_diffrn_radiation_wavelength 1.5398
_exptl_absorpt_correction_T_max 1.00000
_exptl_absorpt_correction_T_min 1.00000
_pd_block_id 2014-12-10T10:40|NA2B10D102_2P5KRELAX|Hui_Wu|Cu311
_pd_calc_method 'Rietveld Refinement'
_pd_meas_2theta_range_inc 0.05
_pd_meas_2theta_range_max 167.75
_pd_meas_2theta_range_min 3.0
_pd_meas_number_of_points 3296
_pd_phase_name Na2B10D10_P21c_1.cif
_pd_proc_2theta_range_inc 0.05
_pd_proc_2theta_range_max 167.7272
_pd_proc_2theta_range_min 2.9772
_pd_proc_info_datetime 2014-12-10T10:40:52
_pd_proc_ls_peak_cutoff 0.00500
_pd_proc_ls_prof_R_factor 0.0311
_pd_proc_ls_prof_wR_expected 0.0343
_pd_proc_ls_prof_wR_factor 0.0391
_pd_proc_number_of_points 3296
_refine_ls_goodness_of_fit_all 1.14
_refine_ls_matrix_type full
_refine_ls_number_parameters 21
_refine_ls_number_restraints 0
_refine_ls_R_Fsqd_factor 0.03762
_refine_ls_shift/su_max 0.05
_refine_ls_shift/su_mean 0.01
_reflns_d_resolution_high 0.780
_reflns_d_resolution_low 8.037
_reflns_limit_h_max 8
_reflns_limit_h_min 0
_reflns_limit_k_max 16
_reflns_limit_k_min 0
_reflns_limit_l_max 13
_reflns_limit_l_min -15
_reflns_number_total 1954
_cod_data_source_file c5ce00369e2.cif
_cod_data_source_block NA2B10D102_2P5KRELAX_publ
_cod_depositor_comments
;
The following automatic conversions were performed:

'_geom_bond_publ_flag' value 'N' changed to 'n' according to
/usr/data/users/saulius/crontab/automatic-downloads/rss-feeds/RSC/lib/dictionaries/cif_core.dic
dictionary named 'cif_core.dic' version 2.4.2 from 2011-04-26 (84
times).

'_geom_angle_publ_flag' value 'N' changed to 'n' according to
/usr/data/users/saulius/crontab/automatic-downloads/rss-feeds/RSC/lib/dictionaries/cif_core.dic
dictionary named 'cif_core.dic' version 2.4.2 from 2011-04-26 (210
times).

Automatic conversion script
Id: cif_fix_values 3143 2015-03-26 13:38:13Z robertas 

 Adding full bibliography for 7220059--7220060.cif.

2024-04-09
Z value and formula fixed to values more according to usual
chemical conventions.                 miguel
;
_cod_original_formula_sum 'B5 D5 Na'
_cod_original_formula_weight 87.11
_cod_original_formula_units_Z 8
_cod_original_cell_volume 883.43(11)
_cod_original_sg_symbol_H-M 'P 21/c'
_cod_database_code 7220060
_gsas_exptl_extinct_corr_t_min 1.00000
_gsas_exptl_extinct_corr_t_max 1.00000

loop_
_symmetry_equiv_pos_site_id
_symmetry_equiv_pos_as_xyz
1 +x,+y,+z
2 -x,+y+1/2,-z+1/2
-1 -x,-y,-z
-2 +x,-y+1/2,+z+1/2

loop_
_atom_site_type_symbol
_atom_site_label
_atom_site_fract_x
_atom_site_fract_y
_atom_site_fract_z
_atom_site_occupancy
_atom_site_thermal_displace_type
_atom_site_U_iso_or_equiv
_atom_site_symmetry_multiplicity
B B1 0.5610(5) 0.51034(15) 0.75799(27) 1.0 Uiso 0.01435(22) 4
B B2 0.4361(5) 0.59666(20) 0.61703(21) 1.0 Uiso 0.01435(22) 4
B B3 0.5465(5) 0.71982(17) 0.69332(25) 1.0 Uiso 0.01435(22) 4
B B4 0.7372(4) 0.60792(20) 0.74382(26) 1.0 Uiso 0.01435(22) 4
B B5 0.2897(4) 0.66917(19) 0.68719(25) 1.0 Uiso 0.01435(22) 4
B B6 0.4144(5) 0.58216(19) 0.82838(24) 1.0 Uiso 0.01435(22) 4
B B7 0.7204(4) 0.59799(20) 0.89283(21) 1.0 Uiso 0.01435(22) 4
B B8 0.5293(5) 0.70983(17) 0.84309(25) 1.0 Uiso 0.01435(22) 4
B B9 0.2726(4) 0.53902(20) 0.67251(26) 1.0 Uiso 0.01435(22) 4
B B10 0.7846(5) 0.71065(20) 0.84393(26) 1.0 Uiso 0.01435(22) 4
D D11 0.6218(6) 0.42208(16) 0.7663(4) 1.0 Uiso 0.0233(4) 4
D D12 0.3890(6) 0.58415(28) 0.50556(22) 1.0 Uiso 0.0233(4) 4
D D13 0.5432(7) 0.79224(21) 0.62925(32) 1.0 Uiso 0.0233(4) 4
D D14 0.8890(5) 0.58178(29) 0.7233(4) 1.0 Uiso 0.0233(4) 4
D D15 0.1176(5) 0.72238(26) 0.6406(4) 1.0 Uiso 0.0233(4) 4
D D16 0.3466(6) 0.55221(26) 0.89907(31) 1.0 Uiso 0.0233(4) 4
D D17 0.8515(6) 0.56287(28) 0.99967(24) 1.0 Uiso 0.0233(4) 4
D D18 0.4820(7) 0.77087(22) 0.90245(34) 1.0 Uiso 0.0233(4) 4
D D19 0.1078(5) 0.48244(26) 0.62265(34) 1.0 Uiso 0.0233(4) 4
D D20 0.9491(6) 0.76746(27) 0.89460(34) 1.0 Uiso 0.0233(4) 4
Na Na21 0.2391(30) 0.3941(15) 0.4918(17) 1.0 Uiso 0.0299(27) 4
Na Na22 0.2159(31) 0.6299(15) 0.0153(19) 1.0 Uiso 0.0299(27) 4

loop_
_atom_type_symbol
_atom_type_number_in_cell
_atom_type_scat_length_neutron
_atom_type_scat_source
B 40.0 0.6650 International_Tables_Vol_C
D 40.0 0.6671 International_Tables_Vol_C
Na 8.0 0.3630 International_Tables_Vol_C

loop_
_geom_angle_atom_site_label_1
_geom_angle_atom_site_label_2
_geom_angle_atom_site_label_3
_geom_angle
_geom_angle_site_symmetry_1
_geom_angle_site_symmetry_3
_geom_angle_publ_flag
B2 B1 B4 59.950(5) 1_555 1_555 n
B2 B1 B6 90.201(5) 1_555 1_555 n
B2 B1 B7 102.602(7) 1_555 1_555 n
B2 B1 B9 57.5294(32) 1_555 1_555 n
B2 B1 D11 129.6566(31) 1_555 1_555 n
B4 B1 B6 102.014(5) 1_555 1_555 n
B4 B1 B7 61.147(4) 1_555 1_555 n
B4 B1 B9 112.696(5) 1_555 1_555 n
B4 B1 D11 118.151(5) 1_555 1_555 n
B6 B1 B7 59.067(5) 1_555 1_555 n
B6 B1 B9 57.216(5) 1_555 1_555 n
B6 B1 D11 133.1357(18) 1_555 1_555 n
B7 B1 B9 111.959(4) 1_555 1_555 n
B7 B1 D11 120.196(4) 1_555 1_555 n
B9 B1 D11 119.3256(6) 1_555 1_555 n
B1 B2 B3 101.602(6) 1_555 1_555 n
B1 B2 B4 58.992(4) 1_555 1_555 n
B1 B2 B5 90.028(5) 1_555 1_555 n
B1 B2 B9 57.493(5) 1_555 1_555 n
B1 B2 D12 131.885(4) 1_555 1_555 n
B3 B2 B4 60.5815(22) 1_555 1_555 n
B3 B2 B5 59.422(4) 1_555 1_555 n
B3 B2 B9 111.988(4) 1_555 1_555 n
B3 B2 D12 119.0307(21) 1_555 1_555 n
B4 B2 B5 101.652(6) 1_555 1_555 n
B4 B2 B9 111.786(6) 1_555 1_555 n
B4 B2 D12 119.367(5) 1_555 1_555 n
B5 B2 B9 57.261(5) 1_555 1_555 n
B5 B2 D12 131.5830(34) 1_555 1_555 n
B9 B2 D12 120.023(4) 1_555 1_555 n
B2 B3 B4 59.910(6) 1_555 1_555 n
B2 B3 B5 61.0605(23) 1_555 1_555 n
B2 B3 B8 102.3879(33) 1_555 1_555 n
B2 B3 B10 113.3613(32) 1_555 1_555 n
B2 B3 D13 120.201(5) 1_555 1_555 n
B4 B3 B5 102.335(5) 1_555 1_555 n
B4 B3 B8 89.8826(34) 1_555 1_555 n
B4 B3 B10 57.9315(30) 1_555 1_555 n
B4 B3 D13 128.262(4) 1_555 1_555 n
B5 B3 B8 59.614(4) 1_555 1_555 n
B5 B3 B10 112.541(6) 1_555 1_555 n
B5 B3 D13 123.0684(31) 1_555 1_555 n
B8 B3 B10 57.109(6) 1_555 1_555 n
B8 B3 D13 132.4590(26) 1_555 1_555 n
B10 B3 D13 115.552(4) 1_555 1_555 n
B1 B4 B2 61.057(4) 1_555 1_555 n
B1 B4 B3 102.308(6) 1_555 1_555 n
B1 B4 B7 59.9045(27) 1_555 1_555 n
B1 B4 B10 112.812(4) 1_555 1_555 n
B1 B4 D14 118.503(5) 1_555 1_555 n
B1 B4 Na21 116.3(4) 1_555 -1_666 n
B2 B4 B3 59.509(4) 1_555 1_555 n
B2 B4 B7 102.506(6) 1_555 1_555 n
B2 B4 B10 112.4246(34) 1_555 1_555 n
B2 B4 D14 120.189(6) 1_555 1_555 n
B2 B4 Na21 76.78(35) 1_555 -1_666 n
B3 B4 B7 90.1446(34) 1_555 1_555 n
B3 B4 B10 57.312(5) 1_555 1_555 n
B3 B4 D14 132.6317(26) 1_555 1_555 n
B3 B4 Na21 93.3(4) 1_555 -1_666 n
B7 B4 B10 57.498(4) 1_555 1_555 n
B7 B4 D14 129.9196(33) 1_555 1_555 n
B7 B4 Na21 175.4(4) 1_555 -1_666 n
B10 B4 D14 118.7952(34) 1_555 1_555 n
B10 B4 Na21 127.0(4) 1_555 -1_666 n
D14 B4 Na21 48.54(34) 1_555 -1_666 n
B2 B5 B3 59.518(4) 1_555 1_555 n
B2 B5 B6 89.916(5) 1_555 1_555 n
B2 B5 B8 102.521(6) 1_555 1_555 n
B2 B5 B9 57.6096(25) 1_555 1_555 n
B2 B5 D15 133.314(4) 1_555 1_555 n
B3 B5 B6 101.711(5) 1_555 1_555 n
B3 B5 B8 61.343(5) 1_555 1_555 n
B3 B5 B9 112.3937(20) 1_555 1_555 n
B3 B5 D15 118.249(6) 1_555 1_555 n
B6 B5 B8 59.026(5) 1_555 1_555 n
B6 B5 B9 57.139(4) 1_555 1_555 n
B6 B5 D15 131.2501(30) 1_555 1_555 n
B8 B5 B9 111.9777(13) 1_555 1_555 n
B8 B5 D15 116.567(5) 1_555 1_555 n
B9 B5 D15 121.569(4) 1_555 1_555 n
B1 B6 B5 89.854(5) 1_555 1_555 n
B1 B6 B7 59.945(4) 1_555 1_555 n
B1 B6 B8 102.434(4) 1_555 1_555 n
B1 B6 B9 57.658(5) 1_555 1_555 n
B1 B6 D16 129.025(4) 1_555 1_555 n
B5 B6 B7 102.380(4) 1_555 1_555 n
B5 B6 B8 59.774(4) 1_555 1_555 n
B5 B6 B9 57.267(5) 1_555 1_555 n
B5 B6 D16 132.856(4) 1_555 1_555 n
B7 B6 B8 61.0116(16) 1_555 1_555 n
B7 B6 B9 113.173(4) 1_555 1_555 n
B7 B6 D16 119.084(5) 1_555 1_555 n
B8 B6 B9 112.7874(25) 1_555 1_555 n
B8 B6 D16 121.5199(22) 1_555 1_555 n
B9 B6 D16 117.185(5) 1_555 1_555 n
B1 B7 B4 58.948(4) 1_555 1_555 n
B1 B7 B6 60.9877(33) 1_555 1_555 n
B1 B7 B8 102.173(6) 1_555 1_555 n
B1 B7 B10 111.994(5) 1_555 1_555 n
B1 B7 D17 118.882(6) 1_555 1_555 n
B1 B7 Na22 123.3(4) 1_555 1_656 n
B4 B7 B6 101.815(5) 1_555 1_555 n
B4 B7 B8 90.1822(33) 1_555 1_555 n
B4 B7 B10 57.5630(20) 1_555 1_555 n
B4 B7 D17 132.503(5) 1_555 1_555 n
B4 B7 Na22 82.3(4) 1_555 1_656 n
B6 B7 B8 59.598(4) 1_555 1_555 n
B6 B7 B10 112.2691(24) 1_555 1_555 n
B6 B7 D17 118.061(4) 1_555 1_555 n
B6 B7 Na22 175.5(4) 1_555 1_656 n
B8 B7 B10 57.340(5) 1_555 1_555 n
B8 B7 D17 131.1492(25) 1_555 1_555 n
B8 B7 Na22 118.9(4) 1_555 1_656 n
B10 B7 D17 120.4831(34) 1_555 1_555 n
B10 B7 Na22 68.3(4) 1_555 1_656 n
D17 B7 Na22 59.2(4) 1_555 1_656 n
B3 B8 B5 59.043(6) 1_555 1_555 n
B3 B8 B6 101.6213(20) 1_555 1_555 n
B3 B8 B7 89.7906(34) 1_555 1_555 n
B3 B8 B10 57.073(4) 1_555 1_555 n
B3 B8 D18 132.8793(32) 1_555 1_555 n
B5 B8 B6 61.2000(22) 1_555 1_555 n
B5 B8 B7 102.245(5) 1_555 1_555 n
B5 B8 B10 111.979(6) 1_555 1_555 n
B5 B8 D18 115.712(5) 1_555 1_555 n
B6 B8 B7 59.390(6) 1_555 1_555 n
B6 B8 B10 112.5500(24) 1_555 1_555 n
B6 B8 D18 116.092(4) 1_555 1_555 n
B7 B8 B10 57.8565(35) 1_555 1_555 n
B7 B8 D18 132.950(4) 1_555 1_555 n
B10 B8 D18 123.3793(28) 1_555 1_555 n
B1 B9 B2 64.978(5) 1_555 1_555 n
B1 B9 B5 99.1794(19) 1_555 1_555 n
B1 B9 B6 65.127(4) 1_555 1_555 n
B1 B9 D19 129.658(5) 1_555 1_555 n
B1 B9 Na21 86.6(4) 1_555 1_555 n
B2 B9 B5 65.1299(24) 1_555 1_555 n
B2 B9 B6 99.386(5) 1_555 1_555 n
B2 B9 D19 133.036(4) 1_555 1_555 n
B2 B9 Na21 79.5(4) 1_555 1_555 n
B5 B9 B6 65.5945(15) 1_555 1_555 n
B5 B9 D19 131.0735(29) 1_555 1_555 n
B5 B9 Na21 136.8(4) 1_555 1_555 n
B6 B9 D19 127.5634(30) 1_555 1_555 n
B6 B9 Na21 148.4(4) 1_555 1_555 n
D19 B9 Na21 60.4(4) 1_555 1_555 n
B3 B10 B4 64.756(4) 1_555 1_555 n
B3 B10 B7 99.048(4) 1_555 1_555 n
B3 B10 B8 65.818(6) 1_555 1_555 n
B3 B10 D20 128.238(4) 1_555 1_555 n
B3 B10 Na22 151.6(4) 1_555 1_656 n
B4 B10 B7 64.939(5) 1_555 1_555 n
B4 B10 B8 99.0473(31) 1_555 1_555 n
B4 B10 D20 129.0966(35) 1_555 1_555 n
B4 B10 Na22 88.6(4) 1_555 1_656 n
B7 B10 B8 64.8034(22) 1_555 1_555 n
B7 B10 D20 132.668(4) 1_555 1_555 n
B7 B10 Na22 76.7(4) 1_555 1_656 n
B8 B10 D20 131.807(4) 1_555 1_555 n
B8 B10 Na22 132.2(4) 1_555 1_656 n
D20 B10 Na22 60.9(4) 1_555 1_656 n
B4 Na21 B9 137.2(7) -1_666 1_555 n
B4 Na21 D12 82.2(5) -1_666 1_555 n
B4 Na21 D12 58.0(4) -1_666 -1_666 n
B4 Na21 D14 23.38(19) -1_666 -1_666 n
B4 Na21 D15 83.5(5) -1_666 -1_566 n
B4 Na21 D18 95.7(6) -1_666 2_646 n
B4 Na21 D19 147.3(8) -1_666 1_555 n
B4 Na21 D19 88.1(5) -1_666 -1_566 n
B9 Na21 D12 55.7(4) 1_555 1_555 n
B9 Na21 D12 102.8(7) 1_555 -1_666 n
B9 Na21 D14 127.9(8) 1_555 -1_666 n
B9 Na21 D15 124.0(7) 1_555 -1_566 n
B9 Na21 D18 108.8(7) 1_555 2_646 n
B9 Na21 D19 25.56(20) 1_555 1_555 n
B9 Na21 D19 71.8(5) 1_555 -1_566 n
D12 Na21 D12 63.1(5) 1_555 -1_666 n
D12 Na21 D14 81.8(6) 1_555 -1_666 n
D12 Na21 D15 142.3(8) 1_555 -1_566 n
D12 Na21 D18 116.2(7) 1_555 2_646 n
D12 Na21 D19 76.4(6) 1_555 1_555 n
D12 Na21 D19 70.2(5) 1_555 -1_566 n
D12 Na21 D14 78.8(6) -1_666 -1_666 n
D12 Na21 D15 133.2(8) -1_666 -1_566 n
D12 Na21 D18 62.7(4) -1_666 2_646 n
D12 Na21 D19 128.3(8) -1_666 1_555 n
D12 Na21 D19 124.3(8) -1_666 -1_566 n
D14 Na21 D15 71.7(5) -1_666 -1_566 n
D14 Na21 D18 117.1(8) -1_666 2_646 n
D14 Na21 D19 127.1(8) -1_666 1_555 n
D14 Na21 D19 65.8(4) -1_666 -1_566 n
D15 Na21 D18 99.7(7) -1_566 2_646 n
D15 Na21 D19 98.6(6) -1_566 1_555 n
D15 Na21 D19 74.7(5) -1_566 -1_566 n
D18 Na21 D19 115.8(7) 2_646 1_555 n
D18 Na21 D19 172.9(9) 2_646 -1_566 n
D19 Na21 D19 61.6(5) 1_555 -1_566 n
B7 Na22 B10 35.04(22) 1_454 1_454 n
D11 Na22 D13 66.5(5) -1_666 -2_575 n
D11 Na22 D16 116.7(8) -1_666 1_554 n
D11 Na22 D17 82.7(6) -1_666 1_454 n
D11 Na22 D17 76.1(6) -1_666 -1_666 n
D11 Na22 D20 131.2(8) -1_666 1_454 n
D16 Na22 D17 117.9(8) 1_554 1_454 n
D16 Na22 D17 67.5(5) 1_554 -1_666 n
D16 Na22 D20 111.8(8) 1_554 1_454 n
D17 Na22 D17 61.2(5) 1_454 -1_666 n
D17 Na22 D20 79.4(5) 1_454 1_454 n
D17 Na22 D20 129.6(8) -1_666 1_454 n

loop_
_geom_bond_atom_site_label_1
_geom_bond_atom_site_label_2
_geom_bond_distance
_geom_bond_site_symmetry_2
_geom_bond_publ_flag
B1 B2 1.827(4) 1_555 n
B1 B4 1.789(4) 1_555 n
B1 B6 1.826(5) 1_555 n
B1 B7 1.807(4) 1_555 n
B1 B9 1.700(5) 1_555 n
B1 D11 1.201(3) 1_555 n
B1 Na21 3.164(19) 1_555 n
B1 Na22 2.953(21) -1_666 n
B2 B3 1.799(4) 1_555 n
B2 B4 1.807(4) 1_555 n
B2 B5 1.827(4) 1_555 n
B2 B9 1.702(4) 1_555 n
B2 D12 1.205(3) 1_555 n
B2 Na21 2.976(20) 1_555 n
B2 Na21 3.025(18) -1_666 n
B3 B4 1.819(4) 1_555 n
B3 B5 1.798(5) 1_555 n
B3 B8 1.840(5) 1_555 n
B3 B10 1.692(5) 1_555 n
B3 D13 1.200(4) 1_555 n
B3 Na22 2.901(19) -2_565 n
B4 B7 1.829(4) 1_555 n
B4 B10 1.705(4) 1_555 n
B4 D14 1.200(5) 1_555 n
B4 Na21 2.875(18) -1_666 n
B4 Na22 3.204(19) 1_656 n
B5 B6 1.834(4) 1_555 n
B5 B8 1.808(4) 1_555 n
B5 B9 1.694(4) 1_555 n
B5 D15 1.207(5) 1_555 n
B5 Na21 3.168(17) -1_566 n
B5 Na22 3.189(19) -2_565 n
B6 B7 1.791(4) 1_555 n
B6 B8 1.794(4) 1_555 n
B6 B9 1.692(4) 1_555 n
B6 D16 1.199(5) 1_555 n
B6 Na22 3.159(18) 1_556 n
B7 B8 1.820(4) 1_555 n
B7 B10 1.704(4) 1_555 n
B7 D17 1.209(3) 1_555 n
B7 Na22 2.886(18) 1_656 n
B7 Na22 3.104(21) -1_666 n
B8 B10 1.694(5) 1_555 n
B8 D18 1.202(5) 1_555 n
B8 Na21 2.980(19) 2_656 n
B9 D19 1.199(5) 1_555 n
B9 Na21 2.772(19) 1_555 n
B9 Na21 3.076(17) -1_566 n
B10 D20 1.200(5) 1_555 n
B10 Na21 3.128(19) 2_656 n
B10 Na22 2.755(19) 1_656 n
Na21 B1 3.164(19) 1_555 n
Na21 B2 2.976(20) 1_555 n
Na21 B2 3.025(18) -1_666 n
Na21 B4 2.875(18) -1_666 n
Na21 B5 3.168(17) -1_566 n
Na21 B8 2.980(19) 2_646 n
Na21 B9 2.772(19) 1_555 n
Na21 B9 3.076(17) -1_566 n
Na21 B10 3.128(19) 2_646 n
Na21 D11 2.978(18) 1_555 n
Na21 D12 2.632(20) 1_555 n
Na21 D12 2.475(18) -1_666 n
Na21 D14 2.266(18) -1_666 n
Na21 D15 2.574(18) -1_566 n
Na21 D18 2.287(18) 2_646 n
Na21 D19 2.417(19) 1_555 n
Na21 D19 2.564(18) -1_566 n
Na21 D20 2.788(19) 2_646 n
Na22 B1 2.953(21) -1_666 n
Na22 B3 2.901(19) -2_564 n
Na22 B4 3.204(19) 1_454 n
Na22 B5 3.189(19) -2_564 n
Na22 B6 3.159(18) 1_554 n
Na22 B7 2.886(18) 1_454 n
Na22 B7 3.104(21) -1_666 n
Na22 B10 2.755(19) 1_454 n
Na22 D11 2.347(20) -1_666 n
Na22 D13 2.151(18) -2_564 n
Na22 D15 2.697(19) -2_564 n
Na22 D16 2.208(18) 1_554 n
Na22 D17 2.493(18) 1_454 n
Na22 D17 2.530(21) -1_666 n
Na22 D20 2.412(20) 1_454 n
